data_1558034
loop_
_publ_author_name
'Amanullah, Sk'
'Dey, Abhishek'

_publ_section_title
;
 The role of porphyrin peripheral substituents in determining the
 reactivities of ferrous nitrosyl species.
;
_journal_issue 23
_journal_name_full 'Chemical science'
_journal_page_first 5909
_journal_page_last 5921
_journal_paper_doi 10.1039/d0sc01625j
_journal_volume 11
_journal_year 2020
_chemical_formula_moiety 'C41 H28 N5 O4 Zn, C4 H10 O'
_chemical_formula_sum 'C45 H38 N5 O5 Zn'
_chemical_formula_weight 794.09
_chemical_name_common 'Zinc Diesterporphyrin'
_chemical_name_systematic ZnDEsC
_chemical_properties_physical Light-sensitive
_space_group_crystal_system orthorhombic
_space_group_IT_number 62
_space_group_name_Hall '-P 2ac 2n'
_space_group_name_H-M_alt 'P n m a'
_atom_sites_solution_hydrogens geom
_audit_block_doi 10.5517/ccdc.csd.cc207mmj
_audit_creation_method SHELXL-2018/1
_audit_update_record
;
2018-07-07 deposited with the CCDC.	2020-05-07 downloaded from the CCDC.
;
_cell_angle_alpha 90
_cell_angle_beta 90
_cell_angle_gamma 90
_cell_formula_units_Z 4
_cell_length_a 13.344(3)
_cell_length_b 21.257(5)
_cell_length_c 14.059(3)
_cell_measurement_reflns_used 8922
_cell_measurement_temperature 293(2)
_cell_measurement_theta_max 27.446
_cell_measurement_theta_min 1.737
_cell_volume 3987.9(16)
_computing_cell_refinement 'Bruker SMART'
_computing_data_collection 'Bruker SMART'
_computing_data_reduction 'Bruker SHELXTL'
_computing_molecular_graphics 'Ortep-3 for windows'
_computing_publication_material Platon
_computing_structure_refinement 'SHELXL-2018/1 (Sheldrick, 2018)'
_computing_structure_solution 'SHELXL-2018/1 (Sheldrick, 2018)'
_diffrn_ambient_temperature 293(2)
_diffrn_measured_fraction_theta_full 1.000
_diffrn_measured_fraction_theta_max 1.000
_diffrn_measurement_device_type 'Bruker APEXII CCD area-detector'
_diffrn_measurement_method '\f and \w'
_diffrn_radiation_type MoK\a
_diffrn_radiation_wavelength 0.71073
_diffrn_reflns_av_R_equivalents 0.0551
_diffrn_reflns_av_unetI/netI 0.0402
_diffrn_reflns_Laue_measured_fraction_full 1.000
_diffrn_reflns_Laue_measured_fraction_max 1.000
_diffrn_reflns_limit_h_max 0
_diffrn_reflns_limit_h_min -17
_diffrn_reflns_limit_k_max 27
_diffrn_reflns_limit_k_min -27
_diffrn_reflns_limit_l_max 0
_diffrn_reflns_limit_l_min -18
_diffrn_reflns_number 8922
_diffrn_reflns_point_group_measured_fraction_full 1.000
_diffrn_reflns_point_group_measured_fraction_max 1.000
_diffrn_reflns_theta_full 25.242
_diffrn_reflns_theta_max 27.446
_diffrn_reflns_theta_min 1.737
_diffrn_source 'fine-focus sealed tube'
_exptl_absorpt_coefficient_mu 0.668
_exptl_absorpt_correction_type empirical
_exptl_absorpt_process_details '(SADABS; Bruker)'
_exptl_crystal_colour Purple
_exptl_crystal_density_diffrn 1.306
_exptl_crystal_description Rhombic
_exptl_crystal_F_000 1612
_exptl_crystal_recrystallization_method 'Vapour deposition'
_exptl_crystal_size_max 0.16
_exptl_crystal_size_mid 0.14
_exptl_crystal_size_min 0.12
_exptl_transmission_factor_max 0.923
_exptl_transmission_factor_min 0.899
_refine_diff_density_max 0.226
_refine_diff_density_min -0.599
_refine_diff_density_rms 0.053
_refine_ls_extinction_method none
_refine_ls_goodness_of_fit_ref 1.158
_refine_ls_hydrogen_treatment constr
_refine_ls_matrix_type full
_refine_ls_number_parameters 252
_refine_ls_number_reflns 4686
_refine_ls_number_restraints 0
_refine_ls_restrained_S_all 1.158
_refine_ls_R_factor_all 0.0309
_refine_ls_R_factor_gt 0.0281
_refine_ls_shift/su_max 0.002
_refine_ls_shift/su_mean 0.000
_refine_ls_structure_factor_coef Fsqd
_refine_ls_weighting_details 'w=1/[\s^2^(Fo^2^)+(0.0436P)^2^+0.1010P] where P=(Fo^2^+2Fc^2^)/3'
_refine_ls_weighting_scheme calc
_refine_ls_wR_factor_gt 0.0906
_refine_ls_wR_factor_ref 0.0922
_reflns_Friedel_coverage 0.000
_reflns_number_gt 4150
_reflns_number_total 4686
_reflns_threshold_expression 'I > 2\s(I)'
_cod_data_source_file d0sc01625j2.cif
_cod_data_source_block shelx_CCDC2
_cod_depositor_comments
;Adding full bibliography for 1558032--1558034.cif.

 Adding full bibliography for 1558032--1558034.cif.
;
_cod_database_code 1558034
_shelx_shelxl_version_number 2018/1
_shelx_space_group_comment
;
The symmetry employed for this shelxl refinement is uniquely defined
by the following loop, which should always be used as a source of
symmetry information in preference to the above space-group names.
They are only intended as comments.
;

loop_
_space_group_symop_operation_xyz
'x, y, z'
'-x+1/2, -y, z+1/2'
'x+1/2, -y+1/2, -z+1/2'
'-x, y+1/2, -z'
'-x, -y, -z'
'x-1/2, y, -z-1/2'
'-x-1/2, y-1/2, z-1/2'
'x, -y-1/2, z'

loop_
_atom_site_label
_atom_site_type_symbol
_atom_site_fract_x
_atom_site_fract_y
_atom_site_fract_z
_atom_site_U_iso_or_equiv
_atom_site_adp_type
_atom_site_occupancy
_atom_site_site_symmetry_order
_atom_site_calc_flag
_atom_site_refinement_flags_posn
_atom_site_refinement_flags_adp
_atom_site_refinement_flags_occupancy
_atom_site_disorder_assembly
_atom_site_disorder_group
Zn1 Zn 0.89473(2) 0.750000 0.59761(2) 0.03259(8) Uani 1 2 d S T P . .
O1 O 0.93250(12) 0.67556(16) 0.94168(7) 0.1702(14) Uani 1 1 d . . . . .
O3 O 1.0501(3) 0.63085(11) 0.97477(18) 0.1607(12) Uani 1 1 d . . . . .
N1 N 0.91927(8) 0.84513(5) 0.58701(7) 0.0350(2) Uani 1 1 d . . . . .
N2 N 0.84703(9) 0.750000 0.45596(10) 0.0379(3) Uani 1 2 d S T P . .
N3 N 0.98819(9) 0.750000 0.72121(8) 0.0285(2) Uani 1 2 d S T P . .
N5 N 0.74539(10) 0.750000 0.66716(9) 0.0329(3) Uani 1 2 d S T P . .
C1 C 0.96400(8) 0.88261(5) 0.65147(7) 0.0340(2) Uani 1 1 d . . . . .
C2 C 0.96150(10) 0.94636(6) 0.62055(9) 0.0424(2) Uani 1 1 d . . . . .
H2 H 0.989460 0.980610 0.651999 0.051 Uiso 1 1 calc R U . . .
C3 C 0.91202(11) 0.94804(8) 0.53871(13) 0.0576(4) Uani 1 1 d . . . . .
H3 H 0.897074 0.983817 0.503376 0.069 Uiso 1 1 calc R U . . .
C4 C 0.88551(9) 0.88374(6) 0.51446(9) 0.0425(3) Uani 1 1 d . . . . .
C5 C 0.84137(10) 0.86527(8) 0.43017(11) 0.0527(3) Uani 1 1 d . . . . .
C6 C 0.82512(9) 0.80169(9) 0.40376(8) 0.0499(4) Uani 1 1 d . . . . .
C7 C 0.78246(8) 0.78238(10) 0.31183(9) 0.0632(4) Uani 1 1 d . . . . .
H7 H 0.761529 0.809093 0.263363 0.076 Uiso 1 1 d R U . . .
C15 C 1.00942(10) 0.86371(6) 0.73838(8) 0.0444(3) Uani 1 1 d . . . . .
H15 H 1.032522 0.894948 0.779174 0.053 Uiso 1 1 d R U . . .
C16 C 1.02099(7) 0.69756(6) 0.76748(6) 0.0342(2) Uani 1 1 d . . . . .
C17 C 1.07041(7) 0.71352(5) 0.86273(5) 0.02680(19) Uani 1 1 d . . . . .
C21 C 0.81810(14) 0.91517(11) 0.35724(13) 0.0788(6) Uani 1 1 d . . . . .
C22 C 0.87592(19) 0.92333(11) 0.27783(10) 0.0886(7) Uani 1 1 d . . . . .
H22 H 0.932045 0.898103 0.268724 0.106 Uiso 1 1 calc R U . . .
C23 C 0.8516(3) 0.96951(18) 0.20960(15) 0.1402(16) Uani 1 1 d . . . . .
H23 H 0.892245 0.975986 0.156792 0.168 Uiso 1 1 calc R U . . .
C24 C 0.7678(3) 1.0041(2) 0.2227(4) 0.262(4) Uani 1 1 d . . . . .
H24 H 0.748891 1.033005 0.176333 0.315 Uiso 1 1 calc R U . . .
C25 C 0.7108(3) 0.9978(3) 0.3013(4) 0.235(3) Uani 1 1 d . . . . .
H25 H 0.655137 1.023535 0.309798 0.282 Uiso 1 1 calc R U . . .
C26 C 0.7354(2) 0.9519(2) 0.3718(3) 0.181(2) Uani 1 1 d . . . . .
H26 H 0.696263 0.947126 0.426038 0.217 Uiso 1 1 calc R U . . .
C35 C 0.75591(17) 0.750000 0.77453(11) 0.0556(5) Uani 1 2 d S T P . .
C36 C 0.68778(6) 0.80602(5) 0.63295(10) 0.0400(3) Uani 1 1 d . . . . .
C40 C 1.01936(13) 0.68419(8) 0.93820(11) 0.0579(3) Uani 1 1 d . . . . .
C49 C 0.8450(9) 0.5965(5) 0.9466(8) 0.364(6) Uani 1 1 d . . . . .
H49A H 0.795961 0.569498 0.975561 0.437 Uiso 1 1 d R U . . .
H49B H 0.820891 0.610458 0.885901 0.437 Uiso 1 1 d R U . . .
H49C H 0.906481 0.573708 0.938291 0.437 Uiso 1 1 d R U . . .
C51 C 0.8617(4) 0.6515(3) 1.0087(4) 0.1598(16) Uani 1 1 d . . . . .
H51A H 0.892334 0.639555 1.068700 0.192 Uiso 1 1 d R U . . .
H51B H 0.804874 0.679085 1.019230 0.192 Uiso 1 1 d R U . . .
O1W O 0.6697(2) 0.750000 0.09079(14) 0.1004(9) Uani 1 2 d S T P . .
C60 C 0.6149(4) 0.7003(3) 0.0481(5) 0.1717(18) Uiso 1 1 d . . . . .
C62 C 0.6466(9) 0.6428(6) 0.1016(7) 0.321(5) Uiso 1 1 d . . . . .

loop_
_atom_site_aniso_label
_atom_site_aniso_U_11
_atom_site_aniso_U_22
_atom_site_aniso_U_33
_atom_site_aniso_U_23
_atom_site_aniso_U_13
_atom_site_aniso_U_12
Zn1 0.02810(12) 0.04355(13) 0.02610(11) 0.000 -0.00087(6) 0.000
O1 0.0712(8) 0.401(4) 0.0380(5) -0.0409(12) 0.0187(5) -0.1304(17)
O3 0.253(4) 0.0949(12) 0.1341(17) 0.0013(13) 0.053(2) -0.0366(19)
N1 0.0271(4) 0.0382(4) 0.0397(4) 0.0000(4) 0.0032(3) -0.0113(4)
N2 0.0203(5) 0.0626(8) 0.0309(6) 0.000 -0.0101(5) 0.000
N3 0.0244(5) 0.0364(5) 0.0248(5) 0.000 -0.0010(4) 0.000
N5 0.0282(6) 0.0386(6) 0.0319(5) 0.000 0.0035(5) 0.000
C1 0.0328(5) 0.0306(4) 0.0385(5) 0.0030(4) 0.0029(4) 0.0079(4)
C2 0.0378(5) 0.0487(6) 0.0406(5) 0.0104(5) 0.0008(5) 0.0010(5)
C3 0.0402(6) 0.0653(8) 0.0671(9) 0.0165(7) 0.0010(6) 0.0078(7)
C4 0.0379(5) 0.0511(6) 0.0384(5) 0.0224(5) -0.0001(4) 0.0062(5)
C5 0.0321(5) 0.0728(8) 0.0533(7) 0.0266(7) -0.0099(5) -0.0084(6)
C6 0.0279(6) 0.0862(11) 0.0355(6) 0.0090(6) 0.0002(4) 0.0064(7)
C7 0.0202(4) 0.1257(13) 0.0438(5) -0.0012(8) -0.0102(4) -0.0025(7)
C15 0.0446(6) 0.0528(5) 0.0358(5) -0.0027(5) -0.0051(5) 0.0221(6)
C16 0.0186(4) 0.0548(6) 0.0291(4) 0.0065(4) 0.0060(3) 0.0017(4)
C17 0.0279(4) 0.0383(5) 0.0142(3) 0.0015(3) 0.0046(3) -0.0132(4)
C21 0.0710(11) 0.1021(13) 0.0632(8) 0.0462(10) -0.0274(8) -0.0291(11)
C22 0.1252(15) 0.1052(14) 0.0353(6) 0.0397(8) -0.0240(8) -0.0713(14)
C23 0.182(3) 0.179(3) 0.0600(10) 0.0307(15) -0.0570(15) -0.134(3)
C24 0.158(3) 0.298(5) 0.331(7) 0.273(6) -0.164(4) -0.149(4)
C25 0.096(2) 0.322(6) 0.287(6) 0.242(6) -0.048(3) -0.033(4)
C26 0.0714(14) 0.232(4) 0.238(4) 0.192(4) -0.015(2) 0.010(2)
C35 0.0479(10) 0.0929(15) 0.0260(6) 0.000 0.0023(7) 0.000
C36 0.0106(3) 0.0357(5) 0.0737(8) 0.0157(5) -0.0010(4) 0.0027(4)
C40 0.0562(8) 0.0594(7) 0.0582(8) 0.0026(7) -0.0046(7) -0.0040(7)
C49 0.332(13) 0.390(16) 0.369(13) -0.144(12) -0.010(12) -0.007(12)
C51 0.149(3) 0.170(4) 0.160(3) 0.008(3) 0.000(3) 0.013(4)
O1W 0.0969(19) 0.140(2) 0.0646(12) 0.000 0.0105(11) 0.000

loop_
_atom_type_symbol
_atom_type_description
_atom_type_scat_dispersion_real
_atom_type_scat_dispersion_imag
_atom_type_scat_source
C C 0.0033 0.0016 'International Tables Vol C Tables 4.2.6.8 and 6.1.1.4'
H H 0.0000 0.0000 'International Tables Vol C Tables 4.2.6.8 and 6.1.1.4'
N N 0.0061 0.0033 'International Tables Vol C Tables 4.2.6.8 and 6.1.1.4'
O O 0.0106 0.0060 'International Tables Vol C Tables 4.2.6.8 and 6.1.1.4'
Zn Zn 0.2839 1.4301 'International Tables Vol C Tables 4.2.6.8 and 6.1.1.4'

loop_
_citation_id
_citation_doi
_citation_year
1 10.1021/acs.inorgchem.8b02063 2018

loop_
_geom_angle_atom_site_label_1
_geom_angle_atom_site_label_2
_geom_angle_atom_site_label_3
_geom_angle
_geom_angle_site_symmetry_1
_geom_angle_site_symmetry_3
_geom_angle_publ_flag
N1 Zn1 N1 159.82(6) . 8_575 ?
N1 Zn1 N2 88.82(3) . . ?
N1 Zn1 N2 88.82(3) 8_575 . ?
N1 Zn1 N3 88.05(3) . . ?
N1 Zn1 N3 88.05(3) 8_575 . ?
N2 Zn1 N3 162.06(5) . . ?
N1 Zn1 N5 100.09(3) . . ?
N1 Zn1 N5 100.09(3) 8_575 . ?
N2 Zn1 N5 98.41(5) . . ?
N3 Zn1 N5 99.53(5) . . ?
C40 O1 C51 137.4(3) . . ?
C1 N1 C4 106.82(10) . . ?
C1 N1 Zn1 127.19(8) . . ?
C4 N1 Zn1 125.82(9) . . ?
C6 N2 C6 108.56(16) 8_575 . ?
C6 N2 Zn1 125.62(8) 8_575 . ?
C6 N2 Zn1 125.62(8) . . ?
C16 N3 C16 109.75(12) . 8_575 ?
C16 N3 Zn1 125.11(6) . . ?
C16 N3 Zn1 125.10(6) 8_575 . ?
C36 N5 C36 105.42(12) . 8_575 ?
C36 N5 C35 111.56(9) . . ?
C36 N5 C35 111.56(9) 8_575 . ?
C36 N5 Zn1 108.64(7) . . ?
C36 N5 Zn1 108.63(7) 8_575 . ?
C35 N5 Zn1 110.82(11) . . ?
N1 C1 C15 126.89(10) . . ?
N1 C1 C2 110.33(10) . . ?
C15 C1 C2 122.78(11) . . ?
C3 C2 C1 107.58(13) . . ?
C3 C2 H2 126.2 . . ?
C1 C2 H2 126.2 . . ?
C2 C3 C4 107.42(13) . . ?
C2 C3 H3 126.3 . . ?
C4 C3 H3 126.3 . . ?
C5 C4 N1 127.06(13) . . ?
C5 C4 C3 124.98(12) . . ?
N1 C4 C3 107.80(12) . . ?
C4 C5 C6 124.13(12) . . ?
C4 C5 C21 118.13(15) . . ?
C6 C5 C21 117.45(14) . . ?
N2 C6 C5 126.78(10) . . ?
N2 C6 C7 109.50(16) . . ?
C5 C6 C7 123.72(14) . . ?
C7 C7 C6 106.20(11) 8_575 . ?
C7 C7 H7 127.6 8_575 . ?
C6 C7 H7 126.2 . . ?
C16 C15 C1 124.86(11) 8_575 . ?
C16 C15 H15 117.1 8_575 . ?
C1 C15 H15 118.0 . . ?
N3 C16 C15 126.67(9) . 8_575 ?
N3 C16 C17 112.01(10) . . ?
C15 C16 C17 121.26(9) 8_575 . ?
C40 C17 C16 110.68(9) . . ?
C40 C17 C17 116.31(8) . 8_575 ?
C16 C17 C17 102.80(6) . 8_575 ?
C40 C17 C36 109.02(10) . 3_566 ?
C16 C17 C36 113.09(8) . 3_566 ?
C17 C17 C36 104.84(5) 8_575 3_566 ?
C26 C21 C22 120.3(2) . . ?
C26 C21 C5 117.80(19) . . ?
C22 C21 C5 121.9(2) . . ?
C21 C22 C23 120.9(3) . . ?
C21 C22 H22 119.6 . . ?
C23 C22 H22 119.6 . . ?
C24 C23 C22 118.5(3) . . ?
C24 C23 H23 120.8 . . ?
C22 C23 H23 120.8 . . ?
C25 C24 C23 121.6(3) . . ?
C25 C24 H24 119.2 . . ?
C23 C24 H24 119.2 . . ?
C24 C25 C26 120.5(5) . . ?
C24 C25 H25 119.8 . . ?
C26 C25 H25 119.8 . . ?
C21 C26 C25 118.2(4) . . ?
C21 C26 H26 120.9 . . ?
C25 C26 H26 120.9 . . ?
N5 C36 C17 106.28(8) . 3_466 ?
O1 C40 O3 99.1(2) . . ?
O1 C40 C17 125.35(17) . . ?
O3 C40 C17 121.8(2) . . ?
C51 C49 H49A 109.0 . . ?
C51 C49 H49B 109.4 . . ?
H49A C49 H49B 109.4 . . ?
C51 C49 H49C 110.1 . . ?
H49A C49 H49C 109.4 . . ?
H49B C49 H49C 109.5 . . ?
O1 C51 C49 89.6(6) . . ?
O1 C51 H51A 112.8 . . ?
C49 C51 H51A 111.8 . . ?
O1 C51 H51B 113.6 . . ?
C49 C51 H51B 116.8 . . ?
H51A C51 H51B 110.8 . . ?
C60 O1W C60 96.3(5) 8_575 . ?
O1W C60 C62 104.5(6) . . ?

loop_
_geom_bond_atom_site_label_1
_geom_bond_atom_site_label_2
_geom_bond_distance
_geom_bond_site_symmetry_2
_geom_bond_publ_flag
Zn1 N1 2.0539(11) . ?
Zn1 N1 2.0539(11) 8_575 ?
Zn1 N2 2.0907(14) . ?
Zn1 N3 2.1388(12) . ?
Zn1 N5 2.2197(14) . ?
O1 C40 1.174(2) . ?
O1 C51 1.430(5) . ?
O3 C40 1.311(3) . ?
N1 C1 1.3462(15) . ?
N1 C4 1.3846(15) . ?
N2 C6 1.3532(18) 8_575 ?
N2 C6 1.3532(18) . ?
N3 C16 1.3628(13) . ?
N3 C16 1.3629(13) 8_575 ?
N5 C36 1.4968(13) . ?
N5 C36 1.4968(13) 8_575 ?
N5 C35 1.516(2) . ?
C1 C15 1.4220(15) . ?
C1 C2 1.4235(16) . ?
C2 C3 1.327(2) . ?
C2 H2 0.9300 . ?
C3 C4 1.452(2) . ?
C3 H3 0.9300 . ?
C4 C5 1.380(2) . ?
C5 C6 1.418(3) . ?
C5 C21 1.508(2) . ?
C6 C7 1.4706(17) . ?
C7 C7 1.377(4) 8_575 ?
C7 H7 0.9299 . ?
C15 C16 1.3738(17) 8_575 ?
C15 H15 0.9300 . ?
C16 C17 1.5307(12) . ?
C17 C40 1.4067(18) . ?
C17 C17 1.551(2) 8_575 ?
C17 C36 1.6215(13) 3_566 ?
C21 C26 1.367(5) . ?
C21 C22 1.368(3) . ?
C22 C23 1.411(4) . ?
C22 H22 0.9300 . ?
C23 C24 1.351(8) . ?
C23 H23 0.9300 . ?
C24 C25 1.348(8) . ?
C24 H24 0.9300 . ?
C25 C26 1.429(4) . ?
C25 H25 0.9300 . ?
C26 H26 0.9300 . ?
C49 C51 1.475(10) . ?
C49 H49A 0.9609 . ?
C49 H49B 0.9595 . ?
C49 H49C 0.9598 . ?
C51 H51A 0.9704 . ?
C51 H51B 0.9704 . ?
O1W C60 1.418(6) 8_575 ?
O1W C60 1.418(6) . ?
C60 C62 1.495(12) . ?

loop_
_geom_torsion_atom_site_label_1
_geom_torsion_atom_site_label_2
_geom_torsion_atom_site_label_3
_geom_torsion_atom_site_label_4
_geom_torsion
_geom_torsion_site_symmetry_1
_geom_torsion_site_symmetry_2
_geom_torsion_site_symmetry_3
_geom_torsion_site_symmetry_4
_geom_torsion_publ_flag
C4 N1 C1 C15 179.62(11) . . . . ?
Zn1 N1 C1 C15 4.16(17) . . . . ?
C4 N1 C1 C2 -1.09(14) . . . . ?
Zn1 N1 C1 C2 -176.55(8) . . . . ?
N1 C1 C2 C3 2.18(16) . . . . ?
C15 C1 C2 C3 -178.50(12) . . . . ?
C1 C2 C3 C4 -2.25(16) . . . . ?
C1 N1 C4 C5 175.10(12) . . . . ?
Zn1 N1 C4 C5 -9.35(18) . . . . ?
C1 N1 C4 C3 -0.30(14) . . . . ?
Zn1 N1 C4 C3 175.25(9) . . . . ?
C2 C3 C4 C5 -173.87(13) . . . . ?
C2 C3 C4 N1 1.65(16) . . . . ?
N1 C4 C5 C6 -1.2(2) . . . . ?
C3 C4 C5 C6 173.44(13) . . . . ?
N1 C4 C5 C21 -174.91(14) . . . . ?
C3 C4 C5 C21 -0.3(2) . . . . ?
C6 N2 C6 C5 -176.77(9) 8_575 . . . ?
Zn1 N2 C6 C5 8.1(2) . . . . ?
C6 N2 C6 C7 2.09(18) 8_575 . . . ?
Zn1 N2 C6 C7 -172.99(8) . . . . ?
C4 C5 C6 N2 1.8(2) . . . . ?
C21 C5 C6 N2 175.51(14) . . . . ?
C4 C5 C6 C7 -176.94(11) . . . . ?
C21 C5 C6 C7 -3.2(2) . . . . ?
N2 C6 C7 C7 -1.27(11) . . . 8_575 ?
C5 C6 C7 C7 177.64(11) . . . 8_575 ?
N1 C1 C15 C16 4.8(2) . . . 8_575 ?
C2 C1 C15 C16 -174.37(12) . . . 8_575 ?
C16 N3 C16 C15 -174.78(8) 8_575 . . 8_575 ?
Zn1 N3 C16 C15 7.34(17) . . . 8_575 ?
C16 N3 C16 C17 8.11(14) 8_575 . . . ?
Zn1 N3 C16 C17 -169.77(7) . . . . ?
N3 C16 C17 C40 120.08(12) . . . . ?
C15 C16 C17 C40 -57.21(15) 8_575 . . . ?
N3 C16 C17 C17 -4.78(8) . . . 8_575 ?
C15 C16 C17 C17 177.94(9) 8_575 . . 8_575 ?
N3 C16 C17 C36 -117.26(10) . . . 3_566 ?
C15 C16 C17 C36 65.45(12) 8_575 . . 3_566 ?
C4 C5 C21 C26 -77.7(3) . . . . ?
C6 C5 C21 C26 108.2(3) . . . . ?
C4 C5 C21 C22 103.5(2) . . . . ?
C6 C5 C21 C22 -70.6(2) . . . . ?
C26 C21 C22 C23 -0.1(4) . . . . ?
C5 C21 C22 C23 178.72(18) . . . . ?
C21 C22 C23 C24 -2.3(4) . . . . ?
C22 C23 C24 C25 3.7(7) . . . . ?
C23 C24 C25 C26 -2.8(9) . . . . ?
C22 C21 C26 C25 1.0(6) . . . . ?
C5 C21 C26 C25 -177.8(4) . . . . ?
C24 C25 C26 C21 0.4(8) . . . . ?
C36 N5 C36 C17 34.53(15) 8_575 . . 3_466 ?
C35 N5 C36 C17 -86.73(13) . . . 3_466 ?
Zn1 N5 C36 C17 150.82(7) . . . 3_466 ?
C51 O1 C40 O3 44.4(5) . . . . ?
C51 O1 C40 C17 -175.4(4) . . . . ?
C16 C17 C40 O1 -34.7(3) . . . . ?
C17 C17 C40 O1 82.1(2) 8_575 . . . ?
C36 C17 C40 O1 -159.7(2) 3_566 . . . ?
C16 C17 C40 O3 97.2(2) . . . . ?
C17 C17 C40 O3 -145.98(19) 8_575 . . . ?
C36 C17 C40 O3 -27.8(2) 3_566 . . . ?
C40 O1 C51 C49 -111.9(7) . . . . ?
C60 O1W C60 C62 -167.5(5) 8_575 . . . ?
